data_7702016
loop_
_publ_author_name
'Zangana, Karzan H.'
'Pineda, Eufemio Moreno'
'Winpenny, Richard E. P.'

_publ_section_title
;
 Tetrametallic lanthanide(III) phosphonate cages: synthetic, structural
 and magnetic studies.
;
_journal_issue 45
_journal_name_full 'Dalton transactions (Cambridge, England : 2003)'
_journal_page_first 17101
_journal_page_last 17107
_journal_paper_doi 10.1039/c4dt02630f
_journal_volume 43
_journal_year 2014
_chemical_formula_moiety 'C26 H56 Er4 N6 O35 P4, 4(C5 H6 N)'
_chemical_formula_sum 'C46 H80 Er4 N10 O35 P4'
_chemical_formula_weight 2084.05
_space_group_crystal_system monoclinic
_space_group_IT_number 15
_space_group_name_Hall '-C 2yc'
_space_group_name_H-M_alt 'C 1 2/c 1'
_atom_sites_solution_hydrogens geom
_atom_sites_solution_primary iterative
_audit_creation_date 2014-08-27
_audit_creation_method
;
Olex2 1.2
(compiled 2014.07.22 svn.r2960 for OlexSys, GUI svn.r4862)
;
_cell_angle_alpha 90
_cell_angle_beta 91.3155(18)
_cell_angle_gamma 90
_cell_formula_units_Z 8
_cell_length_a 44.7348(10)
_cell_length_b 19.1138(4)
_cell_length_c 23.8851(4)
_cell_measurement_reflns_used 13812
_cell_measurement_temperature 150.03(18)
_cell_measurement_theta_max 27.7920
_cell_measurement_theta_min 3.3340
_cell_volume 20417.6(7)
_computing_cell_refinement
'CrysAlisPro, Agilent Technologies, Version 1.171.37.33 (release 27-03-2014 CrysAlis171 .NET) (compiled Mar 27 2014,17:12:48)'
_computing_data_collection
'CrysAlisPro, Agilent Technologies, Version 1.171.37.33 (release 27-03-2014 CrysAlis171 .NET) (compiled Mar 27 2014,17:12:48)'
_computing_data_reduction
'CrysAlisPro, Agilent Technologies, Version 1.171.37.33 (release 27-03-2014 CrysAlis171 .NET) (compiled Mar 27 2014,17:12:48)'
_computing_molecular_graphics 'Olex2 (Dolomanov et al., 2009)'
_computing_publication_material 'Olex2 (Dolomanov et al., 2009)'
_computing_structure_refinement 'ShelXL (Sheldrick, 2008)'
_computing_structure_solution
;
Superflip (Palatinus & Chapuis, 2007;Palatinus & van der Lee, 2008;
Palatinus et al., 2012)
;
_diffrn_ambient_environment N~2~
_diffrn_ambient_temperature 150.03(18)
_diffrn_detector 'CCD plate'
_diffrn_detector_area_resol_mean 8.0714
_diffrn_detector_type Eos
_diffrn_measured_fraction_theta_full 0.996
_diffrn_measured_fraction_theta_max 0.996
_diffrn_measurement_details
;
#__ type_ start__ end____ width___ exp.time_
  1 omega  -64.00   54.00   1.0000   20.0000
omega____ theta____ kappa____ phi______ frames
    -      -25.3942   77.0000  -30.0000 118

#__ type_ start__ end____ width___ exp.time_
  2 omega  -65.00   53.00   1.0000   20.0000
omega____ theta____ kappa____ phi______ frames
    -      -25.3942   77.0000 -150.0000 118

#__ type_ start__ end____ width___ exp.time_
  3 omega  -14.00  104.00   1.0000   20.0000
omega____ theta____ kappa____ phi______ frames
    -       25.8629   77.0000   90.0000 118
;
_diffrn_measurement_device 'four-circle diffractometer'
_diffrn_measurement_device_type 'SuperNova, Single source at offset, Eos'
_diffrn_measurement_method '\w scans'
_diffrn_orient_matrix_UB_11 -0.0033212000
_diffrn_orient_matrix_UB_12 0.0355863000
_diffrn_orient_matrix_UB_13 0.0055632000
_diffrn_orient_matrix_UB_21 0.0154980000
_diffrn_orient_matrix_UB_22 0.0078275000
_diffrn_orient_matrix_UB_23 0.0009177000
_diffrn_orient_matrix_UB_31 -0.0005035000
_diffrn_orient_matrix_UB_32 0.0069750000
_diffrn_orient_matrix_UB_33 -0.0291761000
_diffrn_radiation_monochromator mirror
_diffrn_radiation_probe x-ray
_diffrn_radiation_type MoK\a
_diffrn_radiation_wavelength 0.71073
_diffrn_reflns_av_R_equivalents 0.0489
_diffrn_reflns_av_unetI/netI 0.0645
_diffrn_reflns_Laue_measured_fraction_full 0.996
_diffrn_reflns_Laue_measured_fraction_max 0.996
_diffrn_reflns_limit_h_max 37
_diffrn_reflns_limit_h_min -55
_diffrn_reflns_limit_k_max 23
_diffrn_reflns_limit_k_min -23
_diffrn_reflns_limit_l_max 28
_diffrn_reflns_limit_l_min -29
_diffrn_reflns_number 54167
_diffrn_reflns_point_group_measured_fraction_full 0.996
_diffrn_reflns_point_group_measured_fraction_max 0.996
_diffrn_reflns_theta_full 25.242
_diffrn_reflns_theta_max 26.371
_diffrn_reflns_theta_min 3.009
_diffrn_source 'SuperNova (Mo) X-ray Source'
_exptl_absorpt_coefficient_mu 3.382
_exptl_absorpt_correction_T_max 1.00000
_exptl_absorpt_correction_T_min 0.55136
_exptl_absorpt_correction_type multi-scan
_exptl_absorpt_process_details
'CrysAlisPro, Agilent Technologies, Version 1.171.37.33 (release 27-03-2014 CrysAlis171 .NET) (compiled Mar 27 2014,17:12:48) Empirical absorption correction using spherical harmonics, implemented in SCALE3 ABSPACK scaling algorithm.'
_exptl_crystal_colour 'clear colourless'
_exptl_crystal_colour_lustre clear
_exptl_crystal_colour_primary colourless
_exptl_crystal_density_diffrn 1.356
_exptl_crystal_description plate
_exptl_crystal_F_000 8116
_exptl_crystal_size_max 0.2
_exptl_crystal_size_mid 0.15
_exptl_crystal_size_min 0.1
_refine_diff_density_max 1.194
_refine_diff_density_min -1.749
_refine_diff_density_rms 0.127
_refine_ls_extinction_method none
_refine_ls_goodness_of_fit_ref 0.994
_refine_ls_hydrogen_treatment constr
_refine_ls_matrix_type full
_refine_ls_number_parameters 872
_refine_ls_number_reflns 20804
_refine_ls_number_restraints 6
_refine_ls_restrained_S_all 0.994
_refine_ls_R_factor_all 0.0624
_refine_ls_R_factor_gt 0.0370
_refine_ls_shift/su_max 0.003
_refine_ls_shift/su_mean 0.000
_refine_ls_structure_factor_coef Fsqd
_refine_ls_weighting_details 'w=1/[\s^2^(Fo^2^)+(0.0437P)^2^] where P=(Fo^2^+2Fc^2^)/3'
_refine_ls_weighting_scheme calc
_refine_ls_wR_factor_gt 0.0854
_refine_ls_wR_factor_ref 0.0962
_reflns_Friedel_coverage 0.000
_reflns_number_gt 15116
_reflns_number_total 20804
_reflns_threshold_expression 'I > 2\s(I)'
_cod_data_source_file c4dt02630f2.cif
_cod_data_source_block Er4P4
_cod_database_code 7702016
_shelxl_version_number 2014/6
_chemical_oxdiff_formula Er4P4O20H100C50N4
_shelx_space_group_comment
;
The symmetry employed for this shelxl refinement is uniquely defined
by the following loop, which should always be used as a source of
symmetry information in preference to the above space-group names.
They are only intended as comments.
;
_reflns_odcompleteness_completeness 99.70
_reflns_odcompleteness_iscentric 1
_reflns_odcompleteness_theta 26.32
_olex2_refinement_description
;
Big solvent Voids are obtained during the first 
modelling of the data, due to non-localised solvent molecules. 
In order to get an idea of how many solvent molecules occupies the 
empty space, a SQUEZZE procedure was performed. A total of 1291 
electron counts were found, which were attributed to a total of 
31 molecules of isobutanol (42 electron counts per molecule). 
These molecules have been added to the molecular formula in the cif file
and not to the _chemical_formula_sum.

_chemical_formula_moiety          'C26 H56 Er4 N6 O35 P4, 4(C5 H6 N), 31(C5 H5 N)'
_chemical_formula_sum             'C201 H235 Er4 N41 O35 P4'
;
_olex2_submission_special_instructions 'No special instructions were received'

loop_
_space_group_symop_operation_xyz
'x, y, z'
'-x, y, -z+1/2'
'x+1/2, y+1/2, z'
'-x+1/2, y+1/2, -z+1/2'
'-x, -y, -z'
'x, -y, z-1/2'
'-x+1/2, -y+1/2, -z'
'x+1/2, -y+1/2, z-1/2'

loop_
_atom_site_label
_atom_site_type_symbol
_atom_site_fract_x
_atom_site_fract_y
_atom_site_fract_z
_atom_site_U_iso_or_equiv
_atom_site_adp_type
_atom_site_occupancy
_atom_site_site_symmetry_order
_atom_site_calc_flag
_atom_site_refinement_flags_posn
_atom_site_refinement_flags_adp
_atom_site_refinement_flags_occupancy
Er1 Er 0.73986(2) 0.11752(2) 0.29981(2) 0.02404(6) Uani 1 1 d . . .
Er2 Er 0.62023(2) 0.05258(2) 0.28075(2) 0.02760(7) Uani 1 1 d . . .
Er3 Er 0.63017(2) 0.24496(2) 0.30682(2) 0.02747(7) Uani 1 1 d . . .
Er4 Er 0.64133(2) 0.16940(2) 0.16187(2) 0.03072(7) Uani 1 1 d . . .
P1 P 0.69229(3) 0.26325(7) 0.26148(6) 0.0258(3) Uani 1 1 d . . .
P2 P 0.66884(3) 0.08658(7) 0.36586(5) 0.0247(3) Uani 1 1 d . . .
P3 P 0.68803(3) 0.05799(8) 0.19104(5) 0.0260(3) Uani 1 1 d . . .
P4 P 0.59638(4) 0.31519(12) 0.18493(8) 0.0599(5) Uani 1 1 d . . .
O1N O 0.74572(8) 0.2003(2) 0.38186(15) 0.0338(9) Uani 1 1 d . . .
O1OH O 0.61310(8) 0.16193(19) 0.24260(14) 0.0312(9) Uani 1 1 d . . .
O1P O 0.71773(8) 0.21392(19) 0.27085(15) 0.0312(9) Uani 1 1 d . . .
O2N O 0.78183(8) 0.1985(2) 0.32281(15) 0.0377(9) Uani 1 1 d . . .
O2P O 0.66525(8) 0.23065(18) 0.22961(14) 0.0279(8) Uani 1 1 d . . .
O3N O 0.78372(11) 0.2688(3) 0.3941(2) 0.0664(14) Uani 1 1 d . . .
O3P O 0.67807(8) 0.28964(19) 0.31636(14) 0.0298(8) Uani 1 1 d . . .
O4N O 0.74086(9) -0.0099(2) 0.32988(16) 0.0370(9) Uani 1 1 d . . .
O4P O 0.70084(7) 0.09876(19) 0.35259(14) 0.0291(8) Uani 1 1 d . . .
O5N O 0.76740(9) 0.0634(2) 0.37765(16) 0.0390(10) Uani 1 1 d . . .
O5P O 0.65641(8) 0.01528(19) 0.34494(14) 0.0295(8) Uani 1 1 d . . .
O6N O 0.76395(14) -0.0435(2) 0.40608(18) 0.0775(18) Uani 1 1 d . . .
O6P O 0.64739(7) 0.13921(18) 0.33794(13) 0.0246(8) Uani 1 1 d . . .
O7N O 0.78299(9) 0.0557(2) 0.25963(17) 0.0415(10) Uani 1 1 d . . .
O7P O 0.71404(7) 0.06424(19) 0.23095(14) 0.0301(9) Uani 1 1 d . . .
O8N O 0.76861(8) 0.1466(2) 0.21340(15) 0.0337(9) Uani 1 1 d . . .
O8P O 0.65719(7) 0.06658(19) 0.21810(13) 0.0287(8) Uani 1 1 d . . .
O9N O 0.80230(11) 0.0798(3) 0.1779(2) 0.0665(15) Uani 1 1 d . . .
O9P O 0.68720(8) 0.11440(19) 0.14468(14) 0.0311(9) Uani 1 1 d . . .
O10N O 0.63625(9) 0.2718(2) 0.40896(16) 0.0396(10) Uani 1 1 d . . .
O10P O 0.60655(10) 0.3144(2) 0.24451(18) 0.0541(7) Uani 1 1 d . . .
O11N O 0.61844(10) 0.3525(2) 0.35540(19) 0.0530(12) Uani 1 1 d . . .
O11P O 0.60868(10) 0.2577(2) 0.14967(18) 0.0541(7) Uani 1 1 d . . .
O12N O 0.62254(16) 0.3704(3) 0.4447(2) 0.103(2) Uani 1 1 d . . .
O12P O 0.60380(10) 0.3890(2) 0.15857(18) 0.0541(7) Uani 1 1 d . . .
O13N O 0.59236(9) -0.0474(2) 0.31472(17) 0.0439(10) Uani 1 1 d . . .
O14N O 0.62624(9) -0.0728(2) 0.25487(17) 0.0424(10) Uani 1 1 d . . .
O15N O 0.59453(11) -0.1528(2) 0.2798(2) 0.0681(15) Uani 1 1 d . . .
O16N O 0.64024(10) 0.1678(3) 0.05897(16) 0.0551(12) Uani 1 1 d . . .
O17N O 0.66698(10) 0.2498(2) 0.09634(18) 0.0499(12) Uani 1 1 d . . .
O18N O 0.66216(12) 0.2427(3) 0.00500(18) 0.0787(17) Uani 1 1 d . . .
O37 O 0.58653(8) 0.2090(2) 0.34607(15) 0.0361(9) Uani 1 1 d . . .
O41 O 0.58266(8) 0.0939(2) 0.33560(15) 0.0365(9) Uani 1 1 d . . .
O44 O 0.60613(9) 0.0910(2) 0.13526(15) 0.0410(10) Uani 1 1 d . . .
O48 O 0.58824(8) 0.0298(2) 0.20627(15) 0.0381(10) Uani 1 1 d . . .
N1 N 0.77062(12) 0.2237(3) 0.3673(2) 0.0408(12) Uani 1 1 d . . .
N2 N 0.75723(12) 0.0012(3) 0.3717(2) 0.0426(13) Uani 1 1 d . . .
N3 N 0.78516(11) 0.0933(3) 0.2163(2) 0.0404(12) Uani 1 1 d . . .
N4 N 0.62559(13) 0.3315(3) 0.4047(2) 0.0558(16) Uani 1 1 d . . .
N5 N 0.60423(11) -0.0932(3) 0.2827(2) 0.0420(12) Uani 1 1 d . . .
N6 N 0.65656(13) 0.2213(3) 0.0520(2) 0.0534(15) Uani 1 1 d . . .
C1 C 0.57442(12) 0.1504(3) 0.3566(2) 0.0345(14) Uani 1 1 d . . .
C1P C 0.70694(12) 0.3372(3) 0.2230(2) 0.0312(13) Uani 1 1 d . . .
C2 C 0.54974(13) 0.1500(3) 0.3999(3) 0.0437(15) Uani 1 1 d . . .
C2P C 0.72332(14) 0.3084(3) 0.1721(2) 0.0450(16) Uani 1 1 d . . .
H2PA H 0.7390 0.2775 0.1846 0.067 Uiso 1 1 calc GR . .
H2PB H 0.7317 0.3464 0.1515 0.067 Uiso 1 1 calc GR . .
H2PC H 0.7095 0.2832 0.1484 0.067 Uiso 1 1 calc GR . .
C3 C 0.54239(15) 0.0770(4) 0.4187(3) 0.0575(19) Uani 1 1 d . . .
H3A H 0.5599 0.0558 0.4353 0.086 Uiso 1 1 calc GR . .
H3B H 0.5357 0.0498 0.3870 0.086 Uiso 1 1 calc GR . .
H3C H 0.5269 0.0789 0.4458 0.086 Uiso 1 1 calc GR . .
C3P C 0.68188(14) 0.3857(3) 0.2042(3) 0.0503(17) Uani 1 1 d . . .
H3PA H 0.6685 0.3613 0.1789 0.075 Uiso 1 1 calc GR . .
H3PB H 0.6901 0.4255 0.1856 0.075 Uiso 1 1 calc GR . .
H3PC H 0.6711 0.4010 0.2363 0.075 Uiso 1 1 calc GR . .
C4 C 0.52268(14) 0.1828(4) 0.3698(3) 0.065(2) Uani 1 1 d . . .
H4A H 0.5175 0.1556 0.3372 0.097 Uiso 1 1 calc GR . .
H4B H 0.5275 0.2297 0.3587 0.097 Uiso 1 1 calc GR . .
H4C H 0.5061 0.1837 0.3946 0.097 Uiso 1 1 calc GR . .
C4P C 0.72954(14) 0.3750(3) 0.2620(3) 0.0482(17) Uani 1 1 d . . .
H4PA H 0.7192 0.3962 0.2924 0.072 Uiso 1 1 calc GR . .
H4PB H 0.7397 0.4105 0.2413 0.072 Uiso 1 1 calc GR . .
H4PC H 0.7438 0.3419 0.2766 0.072 Uiso 1 1 calc GR . .
C5 C 0.55890(16) 0.1949(4) 0.4504(3) 0.070(2) Uani 1 1 d . . .
H5A H 0.5437 0.1925 0.4779 0.106 Uiso 1 1 calc GR . .
H5B H 0.5614 0.2425 0.4386 0.106 Uiso 1 1 calc GR . .
H5C H 0.5774 0.1778 0.4662 0.106 Uiso 1 1 calc GR . .
C5P C 0.66632(12) 0.0885(3) 0.4420(2) 0.0304(13) Uani 1 1 d . . .
C6 C 0.58953(12) 0.0442(3) 0.1553(2) 0.0370(14) Uani 1 1 d . . .
C6P C 0.68181(16) 0.0205(4) 0.4640(2) 0.0521(18) Uani 1 1 d . . .
H6PA H 0.6702 -0.0194 0.4526 0.078 Uiso 1 1 calc GR . .
H6PB H 0.6834 0.0220 0.5041 0.078 Uiso 1 1 calc GR . .
H6PC H 0.7014 0.0171 0.4488 0.078 Uiso 1 1 calc GR . .
C7 C 0.56928(13) 0.0054(4) 0.1142(2) 0.0449(17) Uani 1 1 d . . .
C7P C 0.63350(13) 0.0908(4) 0.4584(2) 0.0456(16) Uani 1 1 d . . .
H7PA H 0.6248 0.1342 0.4463 0.068 Uiso 1 1 calc GR . .
H7PB H 0.6322 0.0869 0.4984 0.068 Uiso 1 1 calc GR . .
H7PC H 0.6229 0.0526 0.4409 0.068 Uiso 1 1 calc GR . .
C8 C 0.5629(2) -0.0691(5) 0.1380(4) 0.125(4) Uani 1 1 d . . .
H8A H 0.5806 -0.0867 0.1566 0.187 Uiso 1 1 calc GR . .
H8B H 0.5572 -0.0999 0.1078 0.187 Uiso 1 1 calc GR . .
H8C H 0.5469 -0.0664 0.1641 0.187 Uiso 1 1 calc GR . .
C8P C 0.68338(13) 0.1525(3) 0.4651(2) 0.0436(16) Uani 1 1 d . . .
H8PA H 0.7037 0.1511 0.4528 0.065 Uiso 1 1 calc GR . .
H8PB H 0.6832 0.1519 0.5053 0.065 Uiso 1 1 calc GR . .
H8PC H 0.6739 0.1945 0.4515 0.065 Uiso 1 1 calc GR . .
C9 C 0.58362(17) -0.0039(6) 0.0589(3) 0.102(4) Uani 1 1 d . . .
H9A H 0.5886 0.0410 0.0439 0.152 Uiso 1 1 calc GR . .
H9B H 0.5700 -0.0274 0.0336 0.152 Uiso 1 1 calc GR . .
H9C H 0.6015 -0.0314 0.0637 0.152 Uiso 1 1 calc GR . .
C9P C 0.69036(12) -0.0268(3) 0.1574(2) 0.0306(12) Uani 1 1 d . . .
C10 C 0.54072(15) 0.0451(5) 0.1088(4) 0.094(3) Uani 1 1 d . . .
H10A H 0.5301 0.0419 0.1432 0.140 Uiso 1 1 calc GR . .
H10B H 0.5287 0.0257 0.0788 0.140 Uiso 1 1 calc GR . .
H10C H 0.5450 0.0933 0.1008 0.140 Uiso 1 1 calc GR . .
C10P C 0.71856(13) -0.0287(3) 0.1208(2) 0.0405(15) Uani 1 1 d . . .
H10D H 0.7166 0.0054 0.0915 0.061 Uiso 1 1 calc GR . .
H10E H 0.7206 -0.0744 0.1048 0.061 Uiso 1 1 calc GR . .
H10F H 0.7359 -0.0182 0.1437 0.061 Uiso 1 1 calc GR . .
C11P C 0.66205(12) -0.0399(3) 0.1210(2) 0.0381(14) Uani 1 1 d . . .
H11A H 0.6451 -0.0444 0.1446 0.057 Uiso 1 1 calc GR . .
H11B H 0.6645 -0.0822 0.0999 0.057 Uiso 1 1 calc GR . .
H11C H 0.6590 -0.0013 0.0958 0.057 Uiso 1 1 calc GR . .
C12P C 0.69330(13) -0.0841(3) 0.2034(2) 0.0389(14) Uani 1 1 d . . .
H12A H 0.7108 -0.0753 0.2263 0.058 Uiso 1 1 calc GR . .
H12B H 0.6950 -0.1292 0.1860 0.058 Uiso 1 1 calc GR . .
H12C H 0.6759 -0.0833 0.2262 0.058 Uiso 1 1 calc GR . .
C13P C 0.55654(16) 0.3117(4) 0.1821(3) 0.063(2) Uani 1 1 d . . .
C14P C 0.54566(17) 0.2417(5) 0.2086(4) 0.088(3) Uani 1 1 d . . .
H14A H 0.5541 0.2029 0.1890 0.133 Uiso 1 1 calc GR . .
H14B H 0.5242 0.2393 0.2059 0.133 Uiso 1 1 calc GR . .
H14C H 0.5519 0.2399 0.2473 0.133 Uiso 1 1 calc GR . .
C15P C 0.5465(2) 0.3127(6) 0.1207(3) 0.099(3) Uani 1 1 d . . .
H15A H 0.5548 0.3530 0.1027 0.149 Uiso 1 1 calc GR . .
H15B H 0.5251 0.3147 0.1181 0.149 Uiso 1 1 calc GR . .
H15C H 0.5534 0.2710 0.1026 0.149 Uiso 1 1 calc GR . .
C16P C 0.5447(2) 0.3718(6) 0.2161(4) 0.123(4) Uani 1 1 d . . .
H16A H 0.5522 0.3682 0.2540 0.184 Uiso 1 1 calc GR . .
H16B H 0.5232 0.3702 0.2157 0.184 Uiso 1 1 calc GR . .
H16C H 0.5511 0.4153 0.2003 0.184 Uiso 1 1 calc GR . .
N8 N 0.79948(11) 0.1432(3) 0.5978(2) 0.0427(13) Uani 1 1 d . . .
H8 H 0.8051 0.1711 0.6242 0.051 Uiso 1 1 calc R . .
C11 C 0.78394(14) 0.1693(4) 0.5544(3) 0.0475(16) Uani 1 1 d . . .
H11 H 0.7794 0.2167 0.5530 0.057 Uiso 1 1 calc R . .
C12 C 0.77470(15) 0.1258(4) 0.5118(3) 0.0545(18) Uani 1 1 d . . .
H12 H 0.7639 0.1431 0.4811 0.065 Uiso 1 1 calc R . .
C13 C 0.78185(18) 0.0557(4) 0.5153(3) 0.066(2) Uani 1 1 d . . .
H13 H 0.7762 0.0250 0.4868 0.080 Uiso 1 1 calc R . .
C14 C 0.7976(2) 0.0319(4) 0.5618(3) 0.085(3) Uani 1 1 d . . .
H14 H 0.8020 -0.0154 0.5654 0.102 Uiso 1 1 calc R . .
C15 C 0.80652(19) 0.0770(4) 0.6018(3) 0.068(2) Uani 1 1 d . . .
H15 H 0.8178 0.0611 0.6325 0.082 Uiso 1 1 calc R . .
N9 N 0.66852(13) -0.1157(3) 0.3561(2) 0.0507(14) Uani 1 1 d . . .
H9 H 0.6678 -0.0708 0.3580 0.061 Uiso 1 1 calc R . .
C21 C 0.69145(16) -0.1454(4) 0.3324(3) 0.0589(19) Uani 1 1 d . . .
H21 H 0.7069 -0.1183 0.3186 0.071 Uiso 1 1 calc R . .
C22 C 0.6924(2) -0.2178(4) 0.3280(3) 0.069(2) Uani 1 1 d . . .
H22 H 0.7084 -0.2397 0.3108 0.083 Uiso 1 1 calc R . .
C23 C 0.6704(2) -0.2550(5) 0.3488(4) 0.082(3) Uani 1 1 d . . .
H23 H 0.6709 -0.3035 0.3458 0.098 Uiso 1 1 calc R . .
C24 C 0.64724(19) -0.2244(4) 0.3740(4) 0.072(2) Uani 1 1 d . . .
H24 H 0.6320 -0.2513 0.3890 0.086 Uiso 1 1 calc R . .
C25 C 0.64649(18) -0.1529(4) 0.3772(3) 0.065(2) Uani 1 1 d . . .
H25 H 0.6306 -0.1306 0.3942 0.078 Uiso 1 1 calc R . .
N7 N 0.72701(12) -0.1451(3) 0.5709(2) 0.0432(13) Uani 1 1 d . . .
H7 H 0.7147 -0.1390 0.5975 0.052 Uiso 1 1 calc R . .
C16 C 0.75543(15) -0.1605(3) 0.5838(2) 0.0453(16) Uani 1 1 d . . .
H16 H 0.7615 -0.1642 0.6212 0.054 Uiso 1 1 calc R . .
C17 C 0.77529(15) -0.1708(3) 0.5433(2) 0.0486(17) Uani 1 1 d . . .
H17 H 0.7951 -0.1816 0.5523 0.058 Uiso 1 1 calc R . .
C18 C 0.76600(16) -0.1651(3) 0.4880(3) 0.0483(17) Uani 1 1 d . . .
H18 H 0.7794 -0.1718 0.4594 0.058 Uiso 1 1 calc R . .
C19 C 0.73659(17) -0.1494(4) 0.4759(3) 0.0541(18) Uani 1 1 d . . .
H19 H 0.7298 -0.1459 0.4389 0.065 Uiso 1 1 calc R . .
C20 C 0.71730(14) -0.1389(3) 0.5189(2) 0.0439(16) Uani 1 1 d . . .
H20 H 0.6974 -0.1274 0.5112 0.053 Uiso 1 1 calc R . .
N10 N 0.5000 0.0194(9) 0.2500 0.156(6) Uani 1 2 d S TU P
H10 H 0.5000 0.0644 0.2500 0.187 Uiso 1 2 calc RS T P
C26 C 0.5000 -0.1169(10) 0.2500 0.114(6) Uani 1 2 d S T P
H26 H 0.5000 -0.1655 0.2500 0.136 Uiso 1 2 calc RS T P
C27 C 0.4777(3) -0.0838(8) 0.2257(6) 0.120(4) Uani 1 1 d . . .
H27 H 0.4625 -0.1095 0.2082 0.144 Uiso 1 1 calc R . .
C28 C 0.4761(2) -0.0147(9) 0.2253(4) 0.107(4) Uani 1 1 d . . .
H28 H 0.4599 0.0091 0.2094 0.128 Uiso 1 1 calc R . .

loop_
_atom_site_aniso_label
_atom_site_aniso_U_11
_atom_site_aniso_U_22
_atom_site_aniso_U_33
_atom_site_aniso_U_23
_atom_site_aniso_U_13
_atom_site_aniso_U_12
Er1 0.02204(12) 0.02792(13) 0.02219(12) 0.00098(10) 0.00095(9) -0.00073(10)
Er2 0.02262(12) 0.03593(15) 0.02435(12) -0.00272(11) 0.00249(10) -0.00265(11)
Er3 0.02488(13) 0.03195(15) 0.02563(13) 0.00007(11) 0.00168(10) 0.00244(11)
Er4 0.02857(13) 0.04276(16) 0.02075(12) 0.00065(11) -0.00112(10) 0.00105(12)
P1 0.0258(7) 0.0282(8) 0.0233(7) 0.0019(6) 0.0003(6) -0.0013(6)
P2 0.0245(7) 0.0300(8) 0.0197(6) 0.0012(6) 0.0020(6) -0.0010(6)
P3 0.0239(7) 0.0328(8) 0.0215(7) -0.0037(6) 0.0027(6) 0.0000(6)
P4 0.0479(11) 0.0737(14) 0.0580(12) 0.0105(11) -0.0035(9) 0.0081(10)
O1N 0.034(2) 0.033(2) 0.034(2) -0.0035(18) 0.0019(18) -0.0018(18)
O1OH 0.030(2) 0.039(2) 0.0249(19) -0.0016(18) 0.0000(16) -0.0006(17)
O1P 0.029(2) 0.030(2) 0.034(2) 0.0122(18) 0.0028(17) -0.0030(17)
O2N 0.039(2) 0.042(2) 0.033(2) -0.004(2) 0.0050(18) -0.0071(19)
O2P 0.030(2) 0.028(2) 0.0258(19) 0.0015(17) 0.0030(16) -0.0007(16)
O3N 0.072(3) 0.062(3) 0.065(3) -0.024(3) 0.000(3) -0.035(3)
O3P 0.030(2) 0.036(2) 0.0235(18) -0.0030(17) 0.0025(16) -0.0008(17)
O4N 0.044(2) 0.032(2) 0.035(2) -0.0071(19) 0.0027(19) -0.0041(19)
O4P 0.030(2) 0.035(2) 0.0223(18) -0.0029(17) 0.0047(16) -0.0022(17)
O5N 0.051(3) 0.031(2) 0.034(2) 0.0024(19) -0.0072(19) 0.002(2)
O5P 0.032(2) 0.032(2) 0.0251(18) 0.0005(17) -0.0019(16) -0.0046(17)
O6N 0.168(6) 0.030(3) 0.034(2) 0.009(2) -0.011(3) 0.013(3)
O6P 0.0228(18) 0.032(2) 0.0195(17) -0.0009(16) 0.0039(14) -0.0010(16)
O7N 0.041(2) 0.041(2) 0.043(2) 0.011(2) 0.011(2) 0.010(2)
O7P 0.0265(19) 0.039(2) 0.0246(19) -0.0067(17) 0.0026(16) -0.0010(17)
O8N 0.031(2) 0.042(2) 0.029(2) 0.0041(19) 0.0070(17) 0.0010(19)
O8P 0.0286(19) 0.037(2) 0.0205(17) -0.0067(17) 0.0016(15) -0.0027(17)
O9N 0.072(3) 0.063(3) 0.066(3) -0.005(3) 0.040(3) 0.007(3)
O9P 0.031(2) 0.038(2) 0.0244(18) 0.0000(18) 0.0052(16) 0.0040(17)
O10N 0.040(2) 0.043(3) 0.036(2) -0.006(2) 0.0026(19) 0.007(2)
O10P 0.0541(16) 0.0588(17) 0.0493(15) 0.0099(14) -0.0033(13) 0.0136(13)
O11N 0.063(3) 0.042(3) 0.054(3) -0.009(2) 0.001(2) 0.013(2)
O11P 0.0541(16) 0.0588(17) 0.0493(15) 0.0099(14) -0.0033(13) 0.0136(13)
O12N 0.158(6) 0.086(4) 0.065(4) -0.043(4) -0.002(4) 0.041(4)
O12P 0.0541(16) 0.0588(17) 0.0493(15) 0.0099(14) -0.0033(13) 0.0136(13)
O13N 0.039(2) 0.047(3) 0.046(2) -0.006(2) 0.007(2) -0.013(2)
O14N 0.034(2) 0.041(2) 0.052(3) -0.009(2) 0.007(2) -0.0086(19)
O15N 0.070(3) 0.046(3) 0.088(4) -0.009(3) 0.016(3) -0.027(3)
O16N 0.062(3) 0.079(4) 0.024(2) 0.001(2) -0.002(2) -0.008(3)
O17N 0.051(3) 0.060(3) 0.038(2) 0.014(2) -0.003(2) -0.002(2)
O18N 0.090(4) 0.114(5) 0.033(3) 0.032(3) 0.013(3) 0.004(3)
O37 0.028(2) 0.043(2) 0.037(2) -0.005(2) 0.0072(18) 0.0033(19)
O41 0.030(2) 0.044(2) 0.036(2) -0.004(2) 0.0094(18) -0.0032(19)
O44 0.038(2) 0.058(3) 0.027(2) -0.007(2) -0.0045(18) -0.005(2)
O48 0.033(2) 0.053(3) 0.028(2) -0.003(2) -0.0008(17) -0.0110(19)
N1 0.046(3) 0.039(3) 0.038(3) 0.000(3) -0.007(3) -0.011(3)
N2 0.068(4) 0.027(3) 0.034(3) 0.000(2) 0.011(3) 0.007(3)
N3 0.031(3) 0.047(3) 0.043(3) -0.004(3) 0.012(2) 0.002(3)
N4 0.057(4) 0.066(4) 0.045(3) -0.020(3) 0.004(3) 0.010(3)
N5 0.041(3) 0.038(3) 0.047(3) -0.001(3) 0.002(3) -0.010(3)
N6 0.052(4) 0.065(4) 0.043(3) 0.015(3) 0.001(3) 0.010(3)
C1 0.026(3) 0.046(4) 0.032(3) 0.001(3) 0.006(2) 0.010(3)
C1P 0.028(3) 0.030(3) 0.035(3) 0.009(3) -0.002(2) -0.003(2)
C2 0.035(3) 0.052(4) 0.044(4) -0.002(3) 0.006(3) -0.002(3)
C2P 0.049(4) 0.052(4) 0.034(3) 0.009(3) 0.014(3) -0.004(3)
C3 0.049(4) 0.079(5) 0.045(4) 0.017(4) 0.017(3) 0.007(4)
C3P 0.049(4) 0.033(4) 0.069(5) 0.024(3) 0.002(3) 0.007(3)
C4 0.033(4) 0.081(6) 0.080(5) 0.011(5) 0.011(4) 0.005(4)
C4P 0.050(4) 0.053(4) 0.041(4) 0.010(3) -0.006(3) -0.023(3)
C5 0.064(5) 0.098(6) 0.049(4) -0.026(5) 0.019(4) -0.002(5)
C5P 0.029(3) 0.041(3) 0.021(3) 0.002(3) 0.003(2) 0.003(3)
C6 0.024(3) 0.053(4) 0.034(3) -0.013(3) 0.000(3) 0.005(3)
C6P 0.075(5) 0.057(4) 0.024(3) 0.007(3) -0.003(3) 0.006(4)
C7 0.029(3) 0.070(5) 0.036(3) -0.020(3) -0.002(3) -0.008(3)
C7P 0.040(4) 0.069(5) 0.028(3) 0.003(3) 0.012(3) -0.006(3)
C8 0.163(11) 0.103(8) 0.105(8) -0.017(7) -0.056(8) -0.060(8)
C8P 0.047(4) 0.057(4) 0.027(3) -0.010(3) 0.000(3) -0.001(3)
C9 0.053(5) 0.200(11) 0.052(5) -0.069(6) 0.005(4) -0.030(6)
C9P 0.028(3) 0.035(3) 0.029(3) -0.002(3) 0.004(2) 0.003(3)
C10 0.034(4) 0.150(9) 0.096(6) -0.052(7) -0.022(4) 0.016(5)
C10P 0.041(3) 0.042(4) 0.038(3) -0.011(3) 0.009(3) 0.006(3)
C11P 0.041(3) 0.044(4) 0.030(3) -0.009(3) 0.000(3) -0.003(3)
C12P 0.037(3) 0.041(4) 0.039(3) -0.002(3) 0.007(3) -0.001(3)
C13P 0.050(4) 0.074(6) 0.064(5) 0.004(4) -0.009(4) 0.027(4)
C14P 0.049(5) 0.132(9) 0.084(6) 0.018(6) -0.018(4) -0.027(5)
C15P 0.084(6) 0.143(10) 0.071(6) 0.030(6) -0.020(5) 0.004(6)
C16P 0.092(7) 0.146(10) 0.130(9) -0.021(8) -0.017(7) 0.061(7)
N8 0.046(3) 0.050(3) 0.033(3) -0.018(3) 0.004(2) -0.006(3)
C11 0.050(4) 0.046(4) 0.047(4) -0.002(3) 0.008(3) -0.004(3)
C12 0.058(4) 0.069(5) 0.036(4) 0.004(4) -0.006(3) 0.000(4)
C13 0.094(6) 0.064(5) 0.040(4) -0.015(4) -0.009(4) -0.019(5)
C14 0.153(9) 0.038(4) 0.064(5) -0.005(4) -0.013(6) -0.001(5)
C15 0.095(6) 0.065(5) 0.043(4) -0.002(4) -0.005(4) 0.005(5)
N9 0.068(4) 0.036(3) 0.048(3) 0.005(3) -0.004(3) 0.006(3)
C21 0.056(5) 0.064(5) 0.057(4) 0.013(4) 0.001(4) 0.016(4)
C22 0.084(6) 0.060(5) 0.064(5) -0.001(4) -0.007(4) 0.008(5)
C23 0.076(6) 0.055(5) 0.113(8) -0.011(5) -0.020(6) -0.007(5)
C24 0.070(6) 0.050(5) 0.095(6) 0.017(5) 0.004(5) -0.008(4)
C25 0.066(5) 0.062(5) 0.066(5) 0.002(4) 0.004(4) -0.001(4)
N7 0.056(3) 0.040(3) 0.034(3) -0.001(2) 0.018(3) 0.006(3)
C16 0.052(4) 0.054(4) 0.029(3) 0.000(3) 0.004(3) 0.000(3)
C17 0.047(4) 0.060(5) 0.039(4) 0.004(3) 0.009(3) 0.011(3)
C18 0.062(5) 0.049(4) 0.034(3) -0.001(3) 0.023(3) 0.002(3)
C19 0.072(5) 0.065(5) 0.026(3) 0.003(3) 0.003(3) -0.009(4)
C20 0.049(4) 0.046(4) 0.038(3) 0.009(3) 0.005(3) 0.006(3)
N10 0.154(15) 0.207(18) 0.110(11) 0.000 0.070(11) 0.000
C26 0.057(9) 0.144(16) 0.140(15) 0.000 0.019(9) 0.000
C27 0.082(8) 0.153(12) 0.125(10) -0.031(11) 0.013(7) 0.001(9)
C28 0.038(5) 0.212(14) 0.069(6) -0.018(9) -0.009(4) 0.005(8)

loop_
_atom_type_symbol
_atom_type_description
_atom_type_scat_dispersion_real
_atom_type_scat_dispersion_imag
_atom_type_scat_source
C C 0.0033 0.0016 'International Tables Vol C Tables 4.2.6.8 and 6.1.1.4'
H H 0.0000 0.0000 'International Tables Vol C Tables 4.2.6.8 and 6.1.1.4'
Er Er -0.2586 4.9576 'International Tables Vol C Tables 4.2.6.8 and 6.1.1.4'
N N 0.0061 0.0033 'International Tables Vol C Tables 4.2.6.8 and 6.1.1.4'
O O 0.0106 0.0060 'International Tables Vol C Tables 4.2.6.8 and 6.1.1.4'
P P 0.1023 0.0942 'International Tables Vol C Tables 4.2.6.8 and 6.1.1.4'

loop_
_geom_angle_atom_site_label_1
_geom_angle_atom_site_label_2
_geom_angle_atom_site_label_3
_geom_angle
_geom_angle_site_symmetry_3
O1N Er1 O4N 112.35(12) .
O1N Er1 N1 25.42(12) .
O1N Er1 N2 89.97(13) .
O1N Er1 N3 124.66(13) .
O1P Er1 O1N 75.93(13) .
O1P Er1 O2N 83.09(13) .
O1P Er1 O4N 154.00(12) .
O1P Er1 O4P 87.68(13) .
O1P Er1 O5N 144.38(13) .
O1P Er1 O7N 128.92(13) .
O1P Er1 O7P 85.92(13) .
O1P Er1 O8N 77.98(13) .
O1P Er1 N1 78.11(14) .
O1P Er1 N2 160.26(13) .
O1P Er1 N3 103.49(14) .
O2N Er1 O1N 51.27(12) .
O2N Er1 O4N 121.78(13) .
O2N Er1 O8N 69.29(12) .
O2N Er1 N1 25.85(12) .
O2N Er1 N2 98.96(15) .
O2N Er1 N3 73.51(13) .
O4N Er1 N1 120.38(13) .
O4N Er1 N2 25.27(12) .
O4N Er1 N3 91.92(14) .
O4P Er1 O1N 74.22(12) .
O4P Er1 O2N 125.36(12) .
O4P Er1 O4N 72.02(12) .
O4P Er1 O5N 83.56(13) .
O4P Er1 O7N 141.10(13) .
O4P Er1 O7P 86.80(12) .
O4P Er1 O8N 158.40(12) .
O4P Er1 N1 99.59(14) .
O4P Er1 N2 75.06(14) .
O4P Er1 N3 159.66(14) .
O5N Er1 O1N 68.46(12) .
O5N Er1 O2N 74.33(13) .
O5N Er1 O4N 51.07(13) .
O5N Er1 O7N 73.02(13) .
O5N Er1 O8N 117.39(13) .
O5N Er1 N1 69.51(14) .
O5N Er1 N2 25.87(13) .
O5N Er1 N3 96.16(14) .
O7N Er1 O1N 122.11(13) .
O7N Er1 O2N 77.95(13) .
O7N Er1 O4N 69.08(12) .
O7N Er1 O8N 50.97(12) .
O7N Er1 N1 100.62(14) .
O7N Er1 N2 70.32(13) .
O7N Er1 N3 25.55(13) .
O7P Er1 O1N 154.02(12) .
O7P Er1 O2N 145.29(12) .
O7P Er1 O4N 77.09(13) .
O7P Er1 O5N 127.72(13) .
O7P Er1 O7N 83.77(13) .
O7P Er1 O8N 76.25(12) .
O7P Er1 N1 162.47(13) .
O7P Er1 N2 102.30(14) .
O7P Er1 N3 77.27(13) .
O8N Er1 O1N 116.84(12) .
O8N Er1 O4N 115.93(12) .
O8N Er1 N1 93.23(13) .
O8N Er1 N2 121.23(13) .
O8N Er1 N3 25.52(13) .
N2 Er1 N1 95.13(15) .
N2 Er1 N3 95.87(14) .
N3 Er1 N1 99.32(14) .
Er4 Er2 Er3 60.755(7) .
P2 Er2 Er3 66.17(3) .
P2 Er2 Er4 101.07(3) .
O1OH Er2 Er3 35.93(9) .
O1OH Er2 Er4 36.26(8) .
O1OH Er2 P2 99.36(9) .
O1OH Er2 O5P 129.09(12) .
O1OH Er2 O6P 70.69(12) .
O1OH Er2 O13N 141.19(13) .
O1OH Er2 O14N 142.27(13) .
O1OH Er2 N5 148.70(13) .
O5P Er2 Er3 96.51(9) .
O5P Er2 Er4 120.01(8) .
O5P Er2 P2 30.38(9) .
O5P Er2 O6P 60.60(12) .
O5P Er2 O13N 83.86(13) .
O5P Er2 O14N 77.89(13) .
O5P Er2 N5 82.03(13) .
O6P Er2 Er3 35.96(8) .
O6P Er2 Er4 83.66(8) .
O6P Er2 P2 30.41(8) .
O6P Er2 O14N 137.15(12) .
O6P Er2 N5 139.93(13) .
O8P Er2 Er3 84.75(9) .
O8P Er2 Er4 39.76(9) .
O8P Er2 P2 83.91(9) .
O8P Er2 O1OH 74.23(12) .
O8P Er2 O5P 87.94(12) .
O8P Er2 O6P 85.90(11) .
O8P Er2 O13N 134.37(13) .
O8P Er2 O14N 82.27(13) .
O8P Er2 O41 152.79(14) .
O8P Er2 O48 87.83(12) .
O8P Er2 N5 108.06(14) .
O13N Er2 Er3 140.73(10) .
O13N Er2 Er4 149.40(10) .
O13N Er2 P2 108.18(10) .
O13N Er2 O6P 126.61(12) .
O13N Er2 O14N 52.12(13) .
O13N Er2 N5 26.34(13) .
O14N Er2 Er3 166.02(9) .
O14N Er2 Er4 110.76(9) .
O14N Er2 P2 107.12(10) .
O14N Er2 N5 25.95(12) .
O41 Er2 Er3 69.73(10) .
O41 Er2 Er4 115.32(10) .
O41 Er2 P2 93.86(10) .
O41 Er2 O1OH 79.43(13) .
O41 Er2 O5P 103.76(13) .
O41 Er2 O6P 79.01(12) .
O41 Er2 O13N 72.07(14) .
O41 Er2 O14N 123.89(13) .
O41 Er2 O48 93.20(13) .
O41 Er2 N5 97.95(14) .
O48 Er2 Er3 112.52(10) .
O48 Er2 Er4 71.93(9) .
O48 Er2 P2 171.72(9) .
O48 Er2 O1OH 77.71(13) .
O48 Er2 O5P 150.13(14) .
O48 Er2 O6P 148.31(13) .
O48 Er2 O13N 78.16(14) .
O48 Er2 O14N 72.24(14) .
O48 Er2 N5 71.27(14) .
N5 Er2 Er3 166.98(10) .
N5 Er2 Er4 131.00(10) .
N5 Er2 P2 111.94(11) .
Er2 Er3 Er4 59.569(7) .
P1 Er3 Er2 99.22(3) .
P1 Er3 Er4 64.93(3) .
O1OH Er3 Er2 35.49(9) .
O1OH Er3 Er4 35.52(8) .
O1OH Er3 P1 97.66(9) .
O1OH Er3 O2P 68.62(12) .
O1OH Er3 O10N 144.16(13) .
O1OH Er3 O11N 145.44(14) .
O1OH Er3 N4 154.31(15) .
O2P Er3 Er2 80.92(8) .
O2P Er3 Er4 34.46(8) .
O2P Er3 P1 30.58(8) .
O2P Er3 O10N 134.10(12) .
O2P Er3 N4 136.97(14) .
O3P Er3 Er2 118.95(9) .
O3P Er3 Er4 95.13(8) .
O3P Er3 P1 30.27(8) .
O3P Er3 O1OH 127.36(12) .
O3P Er3 O2P 60.68(11) .
O3P Er3 O10N 75.43(12) .
O3P Er3 O11N 81.37(14) .
O3P Er3 N4 77.91(14) .
O6P Er3 Er2 39.12(8) .
O6P Er3 Er4 84.82(8) .
O6P Er3 P1 85.01(8) .
O6P Er3 O1OH 73.35(12) .
O6P Er3 O2P 85.96(11) .
O6P Er3 O3P 89.43(12) .
O6P Er3 O10N 80.56(13) .
O6P Er3 O11N 132.11(14) .
O6P Er3 O37 83.42(13) .
O6P Er3 N4 105.95(16) .
O10N Er3 Er2 111.89(10) .
O10N Er3 Er4 162.59(9) .
O10N Er3 P1 104.19(9) .
O10N Er3 N4 25.47(14) .
O10P Er3 Er2 114.69(12) .
O10P Er3 Er4 71.90(11) .
O10P Er3 P1 96.70(12) .
O10P Er3 O1OH 79.82(15) .
O10P Er3 O2P 82.37(14) .
O10P Er3 O3P 105.56(15) .
O10P Er3 O6P 153.09(15) .
O10P Er3 O10N 124.41(15) .
O10P Er3 O11N 73.24(16) .
O10P Er3 O37 93.22(15) .
O10P Er3 N4 99.08(18) .
O11N Er3 Er2 152.12(11) .
O11N Er3 Er4 142.55(11) .
O11N Er3 P1 106.50(11) .
O11N Er3 O2P 126.95(14) .
O11N Er3 O10N 51.61(14) .
O11N Er3 N4 26.17(15) .
O37 Er3 Er2 71.05(10) .
O37 Er3 Er4 112.98(9) .
O37 Er3 P1 168.40(10) .
O37 Er3 O1OH 78.17(13) .
O37 Er3 O2P 146.77(12) .
O37 Er3 O3P 150.09(12) .
O37 Er3 O10N 74.76(13) .
O37 Er3 O11N 82.10(15) .
O37 Er3 N4 76.26(15) .
N4 Er3 Er2 133.48(13) .
N4 Er3 Er4 166.94(13) .
N4 Er3 P1 107.92(12) .
Er2 Er4 Er3 59.676(6) .
P3 Er4 Er2 66.09(3) .
P3 Er4 Er3 99.26(3) .
O1OH Er4 Er2 35.65(9) .
O1OH Er4 Er3 35.35(9) .
O1OH Er4 P3 98.58(9) .
O1OH Er4 O8P 69.93(12) .
O1OH Er4 O9P 127.47(12) .
O1OH Er4 O16N 145.79(14) .
O1OH Er4 O17N 145.33(14) .
O1OH Er4 N6 155.67(14) .
O2P Er4 Er2 83.63(8) .
O2P Er4 Er3 38.33(8) .
O2P Er4 P3 83.52(9) .
O2P Er4 O1OH 72.23(12) .
O2P Er4 O8P 84.10(12) .
O2P Er4 O9P 87.46(12) .
O2P Er4 O16N 136.43(14) .
O2P Er4 O17N 84.98(14) .
O2P Er4 O44 150.09(13) .
O2P Er4 N6 110.81(16) .
O8P Er4 Er2 35.94(8) .
O8P Er4 Er3 81.32(8) .
O8P Er4 P3 30.24(8) .
O8P Er4 O17N 134.44(12) .
O8P Er4 N6 133.79(14) .
O9P Er4 Er2 95.85(9) .
O9P Er4 Er3 117.60(8) .
O9P Er4 P3 29.78(9) .
O9P Er4 O8P 59.94(11) .
O9P Er4 O16N 79.46(14) .
O9P Er4 O17N 75.51(13) .
O9P Er4 N6 76.75(14) .
O11P Er4 Er2 111.80(11) .
O11P Er4 Er3 74.55(11) .
O11P Er4 P3 173.31(12) .
O11P Er4 O1OH 77.92(14) .
O11P Er4 O2P 89.96(15) .
O11P Er4 O8P 147.60(13) .
O11P Er4 O9P 151.76(14) .
O11P Er4 O16N 83.20(16) .
O11P Er4 O17N 76.25(15) .
O11P Er4 O44 90.86(16) .
O11P Er4 N6 77.95(16) .
O16N Er4 Er2 138.62(12) .
O16N Er4 Er3 156.52(12) .
O16N Er4 P3 102.56(12) .
O16N Er4 O8P 122.13(14) .
O16N Er4 O17N 51.56(15) .
O16N Er4 N6 25.73(15) .
O17N Er4 Er2 166.00(10) .
O17N Er4 Er3 114.23(11) .
O17N Er4 P3 104.55(10) .
O17N Er4 N6 25.85(15) .
O44 Er4 Er2 68.37(10) .
O44 Er4 Er3 113.86(9) .
O44 Er4 P3 94.05(11) .
O44 Er4 O1OH 78.72(13) .
O44 Er4 O8P 79.34(13) .
O44 Er4 O9P 105.10(14) .
O44 Er4 O16N 73.27(15) .
O44 Er4 O17N 124.15(14) .
O44 Er4 N6 98.58(16) .
N6 Er4 Er2 163.11(13) .
N6 Er4 Er3 137.20(13) .
N6 Er4 P3 105.74(11) .
O1P P1 Er3 125.27(15) .
O1P P1 O2P 113.9(2) .
O1P P1 O3P 113.9(2) .
O1P P1 C1P 106.6(2) .
O2P P1 Er3 54.19(13) .
O2P P1 O3P 102.43(19) .
O2P P1 C1P 110.6(2) .
O3P P1 Er3 48.59(13) .
O3P P1 C1P 109.5(2) .
C1P P1 Er3 128.03(18) .
O4P P2 Er2 124.86(14) .
O4P P2 O5P 114.1(2) .
O4P P2 O6P 113.6(2) .
O4P P2 C5P 106.9(2) .
O5P P2 Er2 49.08(13) .
O5P P2 C5P 108.0(2) .
O6P P2 Er2 54.05(13) .
O6P P2 O5P 102.73(19) .
O6P P2 C5P 111.6(2) .
C5P P2 Er2 128.05(18) .
O7P P3 Er4 127.56(16) .
O7P P3 O8P 114.50(19) .
O7P P3 O9P 114.0(2) .
O7P P3 C9P 107.6(2) .
O8P P3 Er4 53.75(14) .
O8P P3 C9P 110.0(2) .
O9P P3 Er4 49.05(13) .
O9P P3 O8P 102.6(2) .
O9P P3 C9P 107.9(2) .
C9P P3 Er4 124.66(18) .
O10P P4 O11P 115.0(3) .
O10P P4 O12P 109.1(3) .
O10P P4 C13P 108.7(3) .
O11P P4 O12P 110.3(3) .
O11P P4 C13P 109.4(3) .
O12P P4 C13P 103.7(3) .
N1 O1N Er1 94.9(3) .
Er2 O1OH Er3 108.58(14) .
Er2 O1OH Er4 108.08(14) .
Er3 O1OH Er4 109.13(14) .
P1 O1P Er1 156.2(2) .
N1 O2N Er1 96.3(3) .
Er4 O2P Er3 107.20(13) .
P1 O2P Er3 95.23(16) .
P1 O2P Er4 156.7(2) .
P1 O3P Er3 101.15(17) .
N2 O4N Er1 94.0(3) .
P2 O4P Er1 157.3(2) .
N2 O5N Er1 97.9(3) .
P2 O5P Er2 100.53(18) .
Er3 O6P Er2 104.93(12) .
P2 O6P Er2 95.54(17) .
P2 O6P Er3 157.9(2) .
N3 O7N Er1 96.9(3) .
P3 O7P Er1 152.8(2) .
N3 O8N Er1 95.0(3) .
Er2 O8P Er4 104.31(13) .
P3 O8P Er2 159.0(2) .
P3 O8P Er4 96.02(16) .
P3 O9P Er4 101.16(17) .
N4 O10N Er3 94.3(4) .
P4 O10P Er3 140.6(3) .
N4 O11N Er3 97.0(4) .
P4 O11P Er4 136.5(3) .
N5 O13N Er2 96.6(3) .
N5 O14N Er2 94.4(3) .
N6 O16N Er4 97.0(4) .
N6 O17N Er4 95.4(4) .
C1 O37 Er3 135.8(3) .
C1 O41 Er2 138.9(4) .
C6 O44 Er4 140.9(4) .
C6 O48 Er2 132.1(4) .
O1N N1 Er1 59.7(3) .
O1N N1 O2N 117.6(5) .
O2N N1 Er1 57.9(3) .
O3N N1 Er1 178.2(4) .
O3N N1 O1N 121.8(5) .
O3N N1 O2N 120.7(5) .
O4N N2 Er1 60.7(3) .
O4N N2 O5N 116.7(5) .
O5N N2 Er1 56.3(3) .
O6N N2 Er1 173.8(4) .
O6N N2 O4N 123.7(5) .
O6N N2 O5N 119.6(5) .
O7N N3 Er1 57.5(3) .
O8N N3 Er1 59.5(3) .
O8N N3 O7N 116.7(4) .
O9N N3 Er1 173.9(4) .
O9N N3 O7N 123.3(5) .
O9N N3 O8N 120.1(5) .
O10N N4 Er3 60.2(3) .
O10N N4 O11N 117.0(5) .
O11N N4 Er3 56.9(3) .
O12N N4 Er3 176.6(5) .
O12N N4 O10N 123.0(6) .
O12N N4 O11N 120.0(6) .
O13N N5 Er2 57.0(3) .
O14N N5 Er2 59.7(3) .
O14N N5 O13N 116.1(5) .
O15N N5 Er2 172.4(5) .
O15N N5 O13N 121.3(5) .
O15N N5 O14N 122.6(5) .
O16N N6 Er4 57.2(3) .
O16N N6 O17N 116.0(5) .
O17N N6 Er4 58.8(3) .
O18N N6 Er4 178.1(5) .
O18N N6 O16N 121.3(6) .
O18N N6 O17N 122.8(6) .
O37 C1 C2 117.2(5) .
O41 C1 O37 123.3(5) .
O41 C1 C2 119.4(5) .
C2P C1P P1 107.8(4) .
C2P C1P C4P 109.2(5) .
C3P C1P P1 110.7(4) .
C3P C1P C2P 110.4(5) .
C3P C1P C4P 111.3(5) .
C4P C1P P1 107.4(4) .
C3 C2 C1 111.9(5) .
C3 C2 C4 110.2(6) .
C3 C2 C5 110.0(6) .
C4 C2 C1 104.9(5) .
C5 C2 C1 110.2(5) .
C5 C2 C4 109.6(6) .
C6P C5P P2 106.3(4) .
C7P C5P P2 109.7(4) .
C7P C5P C6P 111.1(5) .
C7P C5P C8P 110.9(5) .
C8P C5P P2 109.4(4) .
C8P C5P C6P 109.3(5) .
O44 C6 C7 116.6(5) .
O48 C6 O44 124.5(5) .
O48 C6 C7 118.9(5) .
C6 C7 C8 108.8(6) .
C9 C7 C6 111.7(5) .
C9 C7 C8 107.4(7) .
C10 C7 C6 107.8(5) .
C10 C7 C8 109.4(7) .
C10 C7 C9 111.7(7) .
C10P C9P P3 109.0(4) .
C10P C9P C12P 108.9(4) .
C11P C9P P3 109.9(4) .
C11P C9P C10P 110.3(4) .
C11P C9P C12P 109.8(5) .
C12P C9P P3 108.8(4) .
C14P C13P P4 109.7(5) .
C15P C13P P4 107.9(6) .
C15P C13P C14P 108.3(7) .
C16P C13P P4 108.3(6) .
C16P C13P C14P 108.4(8) .
C16P C13P C15P 114.2(7) .
C15 N8 C11 122.6(6) .
N8 C11 C12 119.7(6) .
C11 C12 C13 118.5(7) .
C14 C13 C12 119.0(7) .
C15 C14 C13 120.0(8) .
N8 C15 C14 120.1(7) .
C21 N9 C25 121.9(7) .
N9 C21 C22 119.3(7) .
C23 C22 C21 118.9(8) .
C22 C23 C24 121.5(9) .
C23 C24 C25 118.6(8) .
N9 C25 C24 119.7(7) .
C20 N7 C16 122.1(5) .
N7 C16 C17 120.5(6) .
C16 C17 C18 119.3(6) .
C19 C18 C17 119.1(6) .
C20 C19 C18 119.3(6) .
N7 C20 C19 119.7(6) .
C28 N10 C28 123.3(19) 2_655
C27 C26 C27 122(2) 2_655
C26 C27 C28 121.9(15) .
C27 C28 N10 115.4(13) .

loop_
_geom_bond_atom_site_label_1
_geom_bond_atom_site_label_2
_geom_bond_distance
_geom_bond_site_symmetry_2
Er1 O1N 2.528(4) .
Er1 O1P 2.196(4) .
Er1 O2N 2.486(4) .
Er1 O4N 2.539(4) .
Er1 O4P 2.206(3) .
Er1 O5N 2.437(4) .
Er1 O7N 2.475(4) .
Er1 O7P 2.234(3) .
Er1 O8N 2.519(3) .
Er1 N1 2.917(5) .
Er1 N2 2.904(5) .
Er1 N3 2.912(5) .
Er2 Er3 3.7542(4) .
Er2 Er4 3.7500(3) .
Er2 P2 3.0137(14) .
Er2 O1OH 2.299(4) .
Er2 O5P 2.316(3) .
Er2 O6P 2.451(3) .
Er2 O8P 2.271(3) .
Er2 O13N 2.430(4) .
Er2 O14N 2.491(4) .
Er2 O41 2.295(4) .
Er2 O48 2.299(4) .
Er2 N5 2.878(5) .
Er3 Er4 3.7949(3) .
Er3 P1 3.0257(14) .
Er3 O1OH 2.324(4) .
Er3 O2P 2.464(3) .
Er3 O3P 2.313(3) .
Er3 O6P 2.281(3) .
Er3 O10N 2.502(4) .
Er3 O10P 2.241(4) .
Er3 O11N 2.424(4) .
Er3 O37 2.290(4) .
Er3 N4 2.874(6) .
Er4 P3 3.0524(14) .
Er4 O1OH 2.333(3) .
Er4 O2P 2.248(3) .
Er4 O8P 2.475(4) .
Er4 O9P 2.350(3) .
Er4 O11P 2.247(4) .
Er4 O16N 2.457(4) .
Er4 O17N 2.492(4) .
Er4 O44 2.255(4) .
Er4 N6 2.901(6) .
P1 O1P 1.491(4) .
P1 O2P 1.546(4) .
P1 O3P 1.554(3) .
P1 C1P 1.816(5) .
P2 O4P 1.491(4) .
P2 O5P 1.550(4) .
P2 O6P 1.533(4) .
P2 C5P 1.826(5) .
P3 O7P 1.492(4) .
P3 O8P 1.546(3) .
P3 O9P 1.545(4) .
P3 C9P 1.813(6) .
P4 O10P 1.484(5) .
P4 O11P 1.496(5) .
P4 O12P 1.584(5) .
P4 C13P 1.783(7) .
O1N N1 1.257(6) .
O2N N1 1.280(6) .
O3N N1 1.216(6) .
O4N N2 1.243(6) .
O5N N2 1.279(6) .
O6N N2 1.218(6) .
O7N N3 1.265(6) .
O8N N3 1.259(6) .
O9N N3 1.237(6) .
O10N N4 1.239(7) .
O11N N4 1.277(7) .
O12N N4 1.223(7) .
O13N N5 1.285(6) .
O14N N5 1.263(6) .
O15N N5 1.220(6) .
O16N N6 1.269(7) .
O17N N6 1.270(7) .
O18N N6 1.226(6) .
O37 C1 1.272(7) .
O41 C1 1.250(7) .
O44 C6 1.264(7) .
O48 C6 1.250(6) .
C1 C2 1.529(8) .
C1P C2P 1.536(8) .
C1P C3P 1.515(8) .
C1P C4P 1.540(8) .
C2 C3 1.503(9) .
C2 C4 1.528(9) .
C2 C5 1.529(9) .
C5P C6P 1.558(8) .
C5P C7P 1.529(7) .
C5P C8P 1.538(8) .
C6 C7 1.516(8) .
C7 C8 1.562(11) .
C7 C9 1.491(8) .
C7 C10 1.489(9) .
C9P C10P 1.551(7) .
C9P C11P 1.540(7) .
C9P C12P 1.554(8) .
C13P C14P 1.564(11) .
C13P C15P 1.523(10) .
C13P C16P 1.510(11) .
N8 C11 1.332(8) .
N8 C15 1.308(9) .
C11 C12 1.370(9) .
C12 C13 1.379(10) .
C13 C14 1.376(10) .
C14 C15 1.341(10) .
N9 C21 1.313(8) .
N9 C25 1.324(9) .
C21 C22 1.387(10) .
C22 C23 1.322(11) .
C23 C24 1.345(11) .
C24 C25 1.369(10) .
N7 C16 1.335(7) .
N7 C20 1.313(7) .
C16 C17 1.344(8) .
C17 C18 1.378(8) .
C18 C19 1.374(9) .
C19 C20 1.371(8) .
N10 C28 1.373(13) .
N10 C28 1.373(13) 2_655
C26 C27 1.306(14) .
C26 C27 1.306(14) 2_655
C27 C28 1.321(16) .
